data_7017185
loop_
_publ_author_name
'Meng, Xianggao'
'Liu, Liang'
'Zhang, Hang'
'Luo, Yuanyuan'
'Liu, Changlin'

_publ_section_title
;
 Tris(benzimidazolyl)amine-Cu(ii) coordination units bridged by
 carboxylates: structures and DNA-condensing property.
;
_journal_issue 48
_journal_name_full 'Dalton transactions (Cambridge, England : 2003)'
_journal_page_first 12846
_journal_page_last 12855
_journal_paper_doi 10.1039/c1dt10695c
_journal_volume 40
_journal_year 2011
_chemical_formula_moiety 'C104 H88 Cu4 N28 O4, 6(Cl O4)'
_chemical_formula_sum 'C104 H88 Cl6 Cu4 N28 O28'
_chemical_formula_weight 2644.88
_chemical_name_systematic
;
?
;
_space_group_IT_number 2
_symmetry_cell_setting triclinic
_symmetry_space_group_name_Hall '-P 1'
_symmetry_space_group_name_H-M 'P -1'
_atom_sites_solution_hydrogens geom
_atom_sites_solution_primary direct
_atom_sites_solution_secondary difmap
_audit_creation_method SHELXL-97
_cell_angle_alpha 72.599(1)
_cell_angle_beta 85.227(2)
_cell_angle_gamma 74.410(1)
_cell_formula_units_Z 1
_cell_length_a 10.543(8)
_cell_length_b 14.6474(10)
_cell_length_c 19.1303(12)
_cell_measurement_reflns_used 4916
_cell_measurement_temperature 298(2)
_cell_measurement_theta_max 21.57
_cell_measurement_theta_min 2.23
_cell_volume 2715(2)
_computing_cell_refinement 'Bruker SMART'
_computing_data_collection 'Bruker SMART'
_computing_data_reduction 'Bruker SAINT'
_computing_molecular_graphics 'Bruker SHELXTL'
_computing_publication_material 'Bruker SHELXTL'
_computing_structure_refinement 'SHELXL-97 (Sheldrick, 1997)'
_computing_structure_solution 'SHELXS-97 (Sheldrick, 1990)'
_diffrn_ambient_temperature 298(2)
_diffrn_measured_fraction_theta_full 0.994
_diffrn_measured_fraction_theta_max 0.994
_diffrn_measurement_device_type 'CCD area detector'
_diffrn_measurement_method 'phi and omega scans'
_diffrn_radiation_monochromator graphite
_diffrn_radiation_source 'fine-focus sealed tube'
_diffrn_radiation_type MoK\a
_diffrn_radiation_wavelength 0.71073
_diffrn_reflns_av_R_equivalents 0.0980
_diffrn_reflns_av_sigmaI/netI 0.1034
_diffrn_reflns_limit_h_max 12
_diffrn_reflns_limit_h_min -12
_diffrn_reflns_limit_k_max 17
_diffrn_reflns_limit_k_min -17
_diffrn_reflns_limit_l_max 22
_diffrn_reflns_limit_l_min -21
_diffrn_reflns_number 26502
_diffrn_reflns_theta_full 25.00
_diffrn_reflns_theta_max 25.00
_diffrn_reflns_theta_min 1.60
_exptl_absorpt_coefficient_mu 1.013
_exptl_absorpt_correction_T_max 0.8387
_exptl_absorpt_correction_T_min 0.7019
_exptl_absorpt_correction_type multi-scan
_exptl_absorpt_process_details 'SADABS, Sheldrick,1997'
_exptl_crystal_colour blue
_exptl_crystal_density_diffrn 1.617
_exptl_crystal_density_method 'not measured'
_exptl_crystal_description plate
_exptl_crystal_F_000 1350
_exptl_crystal_size_max 0.36
_exptl_crystal_size_mid 0.20
_exptl_crystal_size_min 0.04
_refine_diff_density_max 1.231
_refine_diff_density_min -0.487
_refine_diff_density_rms 0.096
_refine_ls_extinction_method none
_refine_ls_goodness_of_fit_ref 0.938
_refine_ls_hydrogen_treatment constr
_refine_ls_matrix_type full
_refine_ls_number_parameters 892
_refine_ls_number_reflns 9525
_refine_ls_number_restraints 126
_refine_ls_restrained_S_all 0.946
_refine_ls_R_factor_all 0.1002
_refine_ls_R_factor_gt 0.0622
_refine_ls_shift/su_max 0.000
_refine_ls_shift/su_mean 0.000
_refine_ls_structure_factor_coef Fsqd
_refine_ls_weighting_details 'calc w=1/[\s^2^(Fo^2^)+(0.0782P)^2^+0.0000P] where P=(Fo^2^+2Fc^2^)/3'
_refine_ls_weighting_scheme calc
_refine_ls_wR_factor_gt 0.1439
_refine_ls_wR_factor_ref 0.1584
_reflns_number_gt 5876
_reflns_number_total 9525
_reflns_threshold_expression >2sigma(I)
_cod_data_source_file c1dt10695c.txt
_cod_data_source_block 8b
_cod_depositor_comments
;
The following automatic conversions were performed:

'_symmetry_cell_setting' value 'Triclinic' changed to 'triclinic'
according to /home/saulius/struct/CIF-dictionaries/cif_core.dic
dictionary named 'cif_core.dic' version 2.4.1 from 2010-06-29.

Automatic conversion script
Id: cif_fix_values 1715 2011-07-08 13:25:40Z adriana 
;
_cod_original_sg_symbol_Hall '-p 1'
_cod_database_code 7017185

loop_
_symmetry_equiv_pos_as_xyz
'x, y, z'
'-x, -y, -z'

loop_
_atom_site_label
_atom_site_type_symbol
_atom_site_fract_x
_atom_site_fract_y
_atom_site_fract_z
_atom_site_U_iso_or_equiv
_atom_site_adp_type
_atom_site_occupancy
_atom_site_symmetry_multiplicity
_atom_site_calc_flag
_atom_site_refinement_flags
_atom_site_disorder_assembly
_atom_site_disorder_group
Cu1 Cu 0.68760(5) 0.75920(4) 0.76938(3) 0.0405(2) Uani 1 1 d . . .
Cu2 Cu 0.58856(5) 0.48499(4) 0.75227(3) 0.04052(19) Uani 1 1 d . . .
C1 C 0.7756(5) 0.8978(4) 0.6357(3) 0.0490(13) Uani 1 1 d . . .
H1A H 0.8653 0.8679 0.6236 0.059 Uiso 1 1 calc R . .
H1B H 0.7389 0.9532 0.5940 0.059 Uiso 1 1 calc R . .
C2 C 0.7763(4) 0.9342(3) 0.7003(3) 0.0404(12) Uani 1 1 d . . .
C3 C 0.7770(4) 0.9415(3) 0.8109(3) 0.0402(12) Uani 1 1 d . . .
C4 C 0.7725(5) 0.9252(4) 0.8860(3) 0.0527(14) Uani 1 1 d . . .
H4 H 0.7569 0.8669 0.9170 0.063 Uiso 1 1 calc R . .
C5 C 0.7915(5) 0.9965(4) 0.9139(3) 0.0607(15) Uani 1 1 d . . .
H5 H 0.7893 0.9860 0.9643 0.073 Uiso 1 1 calc R . .
C6 C 0.8140(5) 1.0845(4) 0.8677(4) 0.0598(16) Uani 1 1 d . . .
H6 H 0.8253 1.1321 0.8880 0.072 Uiso 1 1 calc R . .
C7 C 0.8200(5) 1.1024(4) 0.7931(4) 0.0531(15) Uani 1 1 d . . .
H7 H 0.8354 1.1609 0.7622 0.064 Uiso 1 1 calc R . .
C8 C 0.8019(4) 1.0292(3) 0.7661(3) 0.0420(12) Uani 1 1 d . . .
C9 C 0.5573(5) 0.8693(4) 0.6243(3) 0.0521(14) Uani 1 1 d . . .
H9A H 0.5524 0.9303 0.5852 0.063 Uiso 1 1 calc R . .
H9B H 0.5272 0.8243 0.6053 0.063 Uiso 1 1 calc R . .
C10 C 0.4728(5) 0.8900(4) 0.6869(3) 0.0413(12) Uani 1 1 d . . .
C11 C 0.4018(4) 0.8759(3) 0.7985(3) 0.0369(11) Uani 1 1 d . . .
C12 C 0.3837(5) 0.8483(4) 0.8736(3) 0.0482(13) Uani 1 1 d . . .
H12 H 0.4473 0.7998 0.9046 0.058 Uiso 1 1 calc R . .
C13 C 0.2676(6) 0.8957(5) 0.9006(4) 0.0686(18) Uani 1 1 d . . .
H13 H 0.2522 0.8794 0.9509 0.082 Uiso 1 1 calc R . .
C14 C 0.1729(6) 0.9679(5) 0.8531(5) 0.079(2) Uani 1 1 d . . .
H14 H 0.0954 0.9981 0.8732 0.095 Uiso 1 1 calc R . .
C15 C 0.1879(5) 0.9961(4) 0.7796(4) 0.0660(17) Uani 1 1 d . . .
H15 H 0.1237 1.0448 0.7491 0.079 Uiso 1 1 calc R . .
C16 C 0.3058(5) 0.9477(4) 0.7518(3) 0.0477(13) Uani 1 1 d . . .
C17 C 0.7666(6) 0.7395(4) 0.6210(4) 0.0721(19) Uani 1 1 d . . .
H17A H 0.7050 0.7047 0.6134 0.087 Uiso 1 1 calc R . .
H17B H 0.8089 0.7636 0.5747 0.087 Uiso 1 1 calc R . .
C18 C 0.8643(6) 0.6741(4) 0.6756(4) 0.0674(19) Uani 1 1 d . . .
C19 C 0.9503(3) 0.6003(3) 0.7800(3) 0.074(2) Uani 1 1 d G . .
C20 C 0.9836(4) 0.5652(3) 0.8538(3) 0.088(2) Uani 1 1 d G . .
H20 H 0.9301 0.5923 0.8875 0.106 Uiso 1 1 calc R . .
C21 C 1.0968(5) 0.4897(4) 0.8771(3) 0.106(3) Uani 1 1 d G . .
H21 H 1.1191 0.4662 0.9265 0.127 Uiso 1 1 calc R . .
C22 C 1.1768(4) 0.4492(3) 0.8266(4) 0.099(3) Uani 1 1 d G . .
H22 H 1.2525 0.3986 0.8422 0.118 Uiso 1 1 calc R . .
C23 C 1.1435(4) 0.4843(3) 0.7528(4) 0.102(3) Uani 1 1 d G . .
H23 H 1.1970 0.4572 0.7191 0.122 Uiso 1 1 calc R . .
C24 C 1.0302(4) 0.5598(3) 0.7295(3) 0.077(2) Uani 1 1 d G . .
C25 C 0.5600(5) 0.5585(3) 0.5882(3) 0.0461(13) Uani 1 1 d . . .
H25A H 0.5280 0.5462 0.5466 0.055 Uiso 1 1 calc R . .
H25B H 0.6213 0.5993 0.5704 0.055 Uiso 1 1 calc R . .
C26 C 0.4471(5) 0.6102(3) 0.6269(3) 0.0419(12) Uani 1 1 d . . .
C27 C 0.3304(4) 0.6579(3) 0.7143(3) 0.0385(12) Uani 1 1 d . . .
C28 C 0.2745(5) 0.6724(4) 0.7799(3) 0.0496(14) Uani 1 1 d . . .
H28 H 0.3075 0.6291 0.8247 0.059 Uiso 1 1 calc R . .
C29 C 0.1686(5) 0.7530(4) 0.7765(3) 0.0548(15) Uani 1 1 d . . .
H29 H 0.1313 0.7652 0.8197 0.066 Uiso 1 1 calc R . .
C30 C 0.1170(5) 0.8158(4) 0.7100(4) 0.0594(16) Uani 1 1 d . . .
H30 H 0.0449 0.8690 0.7099 0.071 Uiso 1 1 calc R . .
C31 C 0.1672(5) 0.8033(4) 0.6446(4) 0.0589(15) Uani 1 1 d . . .
H31 H 0.1317 0.8462 0.6002 0.071 Uiso 1 1 calc R . .
C32 C 0.2748(5) 0.7224(4) 0.6483(3) 0.0456(13) Uani 1 1 d . . .
C33 C 0.5659(6) 0.3846(4) 0.6388(3) 0.0549(14) Uani 1 1 d . . .
H33A H 0.4858 0.4142 0.6101 0.066 Uiso 1 1 calc R . .
H33B H 0.6258 0.3409 0.6143 0.066 Uiso 1 1 calc R . .
C34 C 0.5338(4) 0.3253(3) 0.7117(3) 0.0395(12) Uani 1 1 d . . .
C35 C 0.4986(4) 0.2710(3) 0.8285(3) 0.0338(11) Uani 1 1 d . . .
C36 C 0.4904(5) 0.2527(3) 0.9039(3) 0.0421(12) Uani 1 1 d . . .
H36 H 0.5074 0.2964 0.9263 0.051 Uiso 1 1 calc R . .
C37 C 0.4564(5) 0.1679(4) 0.9446(3) 0.0515(14) Uani 1 1 d . . .
H37 H 0.4484 0.1547 0.9952 0.062 Uiso 1 1 calc R . .
C38 C 0.4336(5) 0.1013(4) 0.9107(3) 0.0530(14) Uani 1 1 d . . .
H38 H 0.4092 0.0452 0.9395 0.064 Uiso 1 1 calc R . .
C39 C 0.4460(5) 0.1162(4) 0.8370(3) 0.0483(13) Uani 1 1 d . . .
H39 H 0.4333 0.0705 0.8152 0.058 Uiso 1 1 calc R . .
C40 C 0.4780(4) 0.2018(3) 0.7962(3) 0.0382(12) Uani 1 1 d . . .
C41 C 0.7714(5) 0.4373(4) 0.6328(3) 0.0507(14) Uani 1 1 d . . .
H41A H 0.7977 0.3918 0.6032 0.061 Uiso 1 1 calc R . .
H41B H 0.8009 0.4962 0.6084 0.061 Uiso 1 1 calc R . .
C42 C 0.8322(5) 0.3907(4) 0.7057(3) 0.0448(13) Uani 1 1 d . . .
C43 C 0.8569(5) 0.3526(4) 0.8237(3) 0.0439(12) Uani 1 1 d . . .
C44 C 0.8419(6) 0.3397(4) 0.8979(3) 0.0590(15) Uani 1 1 d . . .
H44 H 0.7652 0.3718 0.9174 0.071 Uiso 1 1 calc R . .
C45 C 0.9467(6) 0.2765(5) 0.9422(4) 0.0712(18) Uani 1 1 d . . .
H45 H 0.9405 0.2665 0.9925 0.085 Uiso 1 1 calc R . .
C46 C 1.0598(6) 0.2282(5) 0.9129(4) 0.0729(19) Uani 1 1 d . . .
H46 H 1.1276 0.1861 0.9442 0.088 Uiso 1 1 calc R . .
C47 C 1.0750(6) 0.2401(4) 0.8404(4) 0.0651(17) Uani 1 1 d . . .
H47 H 1.1515 0.2073 0.8211 0.078 Uiso 1 1 calc R . .
C48 C 0.9722(5) 0.3030(4) 0.7961(3) 0.0479(13) Uani 1 1 d . . .
C49 C 0.5547(4) 0.5471(3) 0.9340(2) 0.0308(10) Uani 1 1 d . . .
C50 C 0.4721(4) 0.4869(3) 0.9351(3) 0.0389(12) Uani 1 1 d . . .
H50 H 0.4525 0.4778 0.8915 0.047 Uiso 1 1 calc R . .
C51 C 0.5816(4) 0.5600(3) 0.9994(3) 0.0392(12) Uani 1 1 d . . .
H51 H 0.6361 0.6004 0.9996 0.047 Uiso 1 1 calc R . .
C52 C 0.6092(4) 0.6010(3) 0.8635(3) 0.0319(10) Uani 1 1 d . . .
N1 N 0.6966(4) 0.8238(3) 0.6507(2) 0.0459(11) Uani 1 1 d . . .
N2 N 0.7620(3) 0.8835(3) 0.7680(2) 0.0375(9) Uani 1 1 d . . .
N3 N 0.8010(4) 1.0216(3) 0.6957(3) 0.0476(11) Uani 1 1 d . . .
H3 H 0.8139 1.0649 0.6560 0.057 Uiso 1 1 calc R . .
N4 N 0.5058(3) 0.8404(3) 0.7553(2) 0.0371(9) Uani 1 1 d . . .
N5 N 0.3539(4) 0.9541(3) 0.6819(2) 0.0506(11) Uani 1 1 d . . .
H5A H 0.3146 0.9924 0.6420 0.061 Uiso 1 1 calc R . .
N6 N 0.8485(4) 0.6715(3) 0.7456(3) 0.0585(13) Uani 1 1 d . . .
N7 N 0.9740(5) 0.6076(4) 0.6650(4) 0.0871(19) Uani 1 1 d . . .
H7A H 1.0025 0.5979 0.6237 0.104 Uiso 1 1 calc R . .
N8 N 0.6263(4) 0.4638(3) 0.6406(2) 0.0389(10) Uani 1 1 d . . .
N9 N 0.4380(4) 0.5876(3) 0.6994(2) 0.0424(10) Uani 1 1 d . . .
N10 N 0.3515(4) 0.6888(3) 0.5944(2) 0.0512(11) Uani 1 1 d . . .
H10 H 0.3397 0.7142 0.5480 0.061 Uiso 1 1 calc R . .
N11 N 0.5309(3) 0.3501(3) 0.7733(2) 0.0334(9) Uani 1 1 d . . .
N12 N 0.5038(4) 0.2378(3) 0.7225(2) 0.0423(10) Uani 1 1 d . . .
H12A H 0.5013 0.2097 0.6893 0.051 Uiso 1 1 calc R . .
N13 N 0.7720(4) 0.4071(3) 0.7658(2) 0.0421(10) Uani 1 1 d . . .
N14 N 0.9528(4) 0.3289(3) 0.7209(3) 0.0537(12) Uani 1 1 d . . .
H14A H 1.0082 0.3088 0.6897 0.064 Uiso 1 1 calc R . .
O1 O 0.6537(3) 0.6715(2) 0.86647(16) 0.0368(7) Uani 1 1 d . . .
O2 O 0.6062(3) 0.5775(2) 0.80639(18) 0.0437(8) Uani 1 1 d . . .
Cl1 Cl 0.5029(3) 0.8503(3) 0.4419(3) 0.0493(8) Uani 0.73 1 d PD A 1
O3 O 0.5087(7) 0.7485(4) 0.4592(4) 0.076(2) Uani 0.73 1 d PD A 1
O4 O 0.4748(11) 0.8951(9) 0.3654(5) 0.062(3) Uani 0.73 1 d PD A 1
O5 O 0.6196(5) 0.8688(5) 0.4587(3) 0.0878(19) Uani 0.73 1 d PD A 1
O6 O 0.3964(8) 0.8962(8) 0.4827(6) 0.065(4) Uani 0.73 1 d PD A 1
Cl1' Cl 0.4561(12) 0.8377(9) 0.4462(8) 0.068(3) Uani 0.27 1 d PD B 2
O3' O 0.5713(18) 0.7731(14) 0.4906(11) 0.099(7) Uani 0.27 1 d PD B 2
O4' O 0.370(2) 0.7782(14) 0.4393(11) 0.134(8) Uani 0.27 1 d PD B 2
O5' O 0.502(3) 0.886(2) 0.3737(14) 0.074(11) Uani 0.27 1 d PD B 2
O6' O 0.387(2) 0.912(2) 0.482(2) 0.104(17) Uani 0.27 1 d PD B 2
Cl2 Cl 0.8167(2) 0.5972(2) 0.43105(13) 0.0602(7) Uani 0.74 1 d PD C 1
O7 O 0.9461(4) 0.5430(4) 0.4181(3) 0.0688(16) Uani 0.74 1 d PD C 1
O9 O 0.8142(5) 0.6281(4) 0.4954(3) 0.0598(16) Uani 0.74 1 d PD C 1
O8 O 0.7800(6) 0.6837(4) 0.3681(3) 0.114(3) Uani 0.74 1 d PD C 1
O10 O 0.7274(6) 0.5372(6) 0.4403(4) 0.101(3) Uani 0.74 1 d PD C 1
Cl2' Cl 0.7957(6) 0.5023(6) 0.4393(4) 0.071(2) Uani 0.26 1 d PD D 2
O8' O 0.7146(13) 0.4445(12) 0.4817(8) 0.089(5) Uani 0.26 1 d PD D 2
O9' O 0.7482(15) 0.5445(13) 0.3673(7) 0.118(8) Uani 0.26 1 d PD D 2
O7' O 0.9253(13) 0.4426(12) 0.4384(9) 0.126(8) Uani 0.26 1 d PD D 2
O10' O 0.7979(19) 0.5778(12) 0.4705(10) 0.100(9) Uani 0.26 1 d PD D 2
Cl3 Cl 0.0618(5) 0.8029(3) 0.4474(2) 0.0747(14) Uani 0.51 1 d PD E 1
O11 O -0.0248(16) 0.8790(12) 0.4676(11) 0.34(3) Uani 0.51 1 d PD E 1
O12 O 0.0172(17) 0.7961(12) 0.3841(6) 0.125(7) Uani 0.51 1 d PD E 1
O13 O 0.0665(14) 0.7169(10) 0.5020(7) 0.156(6) Uani 0.51 1 d PD E 1
O14 O 0.1832(10) 0.8189(9) 0.4373(6) 0.133(5) Uani 0.51 1 d PD E 1
Cl3' Cl -0.0039(7) 0.8610(6) 0.4392(4) 0.119(2) Uani 0.49 1 d PD E -1
O11' O 0.0625(19) 0.8125(12) 0.3896(9) 0.179(11) Uani 0.49 1 d PD E -1
O12' O 0.0566(15) 0.9302(10) 0.4435(8) 0.152(6) Uani 0.49 1 d PD E -1
O13' O -0.0043(12) 0.7924(11) 0.5064(6) 0.104(4) Uani 0.49 1 d PD E -1
O14' O -0.1318(14) 0.9048(12) 0.4161(10) 0.246(11) Uani 0.49 1 d PD E -1

loop_
_atom_site_aniso_label
_atom_site_aniso_U_11
_atom_site_aniso_U_22
_atom_site_aniso_U_33
_atom_site_aniso_U_23
_atom_site_aniso_U_13
_atom_site_aniso_U_12
Cu1 0.0354(3) 0.0308(3) 0.0491(4) -0.0035(3) 0.0107(3) -0.0104(2)
Cu2 0.0402(3) 0.0392(4) 0.0458(4) -0.0203(3) 0.0012(3) -0.0076(3)
C1 0.055(3) 0.050(3) 0.041(3) -0.007(3) 0.015(2) -0.024(3)
C2 0.039(3) 0.038(3) 0.044(3) -0.009(2) 0.005(2) -0.015(2)
C3 0.028(2) 0.042(3) 0.052(4) -0.014(3) 0.006(2) -0.012(2)
C4 0.054(3) 0.056(3) 0.055(4) -0.014(3) 0.008(3) -0.028(3)
C5 0.058(3) 0.071(4) 0.063(4) -0.032(3) 0.009(3) -0.022(3)
C6 0.048(3) 0.062(4) 0.083(5) -0.042(4) -0.002(3) -0.014(3)
C7 0.044(3) 0.034(3) 0.085(5) -0.018(3) -0.003(3) -0.014(2)
C8 0.031(2) 0.033(3) 0.060(4) -0.012(3) 0.001(2) -0.007(2)
C9 0.069(4) 0.055(3) 0.040(3) -0.016(3) 0.000(3) -0.027(3)
C10 0.046(3) 0.037(3) 0.044(3) -0.010(2) -0.004(2) -0.016(2)
C11 0.033(2) 0.035(3) 0.049(3) -0.019(2) 0.003(2) -0.012(2)
C12 0.042(3) 0.056(3) 0.049(4) -0.019(3) 0.005(2) -0.013(2)
C13 0.057(4) 0.090(5) 0.074(5) -0.050(4) 0.023(3) -0.023(4)
C14 0.048(4) 0.088(5) 0.116(7) -0.065(5) 0.018(4) -0.008(4)
C15 0.039(3) 0.058(4) 0.103(6) -0.038(4) -0.009(3) 0.002(3)
C16 0.042(3) 0.041(3) 0.065(4) -0.017(3) -0.006(3) -0.015(2)
C17 0.081(4) 0.060(4) 0.088(5) -0.041(4) 0.040(4) -0.029(4)
C18 0.059(4) 0.052(4) 0.098(6) -0.035(4) 0.041(4) -0.022(3)
C19 0.047(3) 0.044(4) 0.122(6) -0.008(4) 0.011(4) -0.021(3)
C20 0.037(3) 0.059(4) 0.147(7) 0.001(4) -0.002(4) -0.011(3)
C21 0.074(5) 0.078(5) 0.151(8) 0.003(5) -0.012(5) -0.034(4)
C22 0.055(4) 0.061(4) 0.181(9) -0.032(6) -0.007(5) -0.017(3)
C23 0.082(5) 0.083(6) 0.148(8) -0.043(6) 0.012(5) -0.026(4)
C24 0.042(4) 0.044(4) 0.153(8) -0.041(4) 0.028(4) -0.014(3)
C25 0.055(3) 0.042(3) 0.039(3) -0.012(2) 0.010(2) -0.010(2)
C26 0.046(3) 0.037(3) 0.042(3) -0.011(2) 0.002(2) -0.011(2)
C27 0.031(2) 0.039(3) 0.051(3) -0.020(3) 0.007(2) -0.012(2)
C28 0.044(3) 0.052(3) 0.058(4) -0.023(3) 0.006(3) -0.015(3)
C29 0.041(3) 0.066(4) 0.072(4) -0.041(4) 0.015(3) -0.018(3)
C30 0.036(3) 0.059(4) 0.091(5) -0.038(4) 0.002(3) -0.007(3)
C31 0.048(3) 0.047(3) 0.076(5) -0.016(3) -0.002(3) -0.004(3)
C32 0.039(3) 0.037(3) 0.059(4) -0.013(3) 0.002(3) -0.008(2)
C33 0.076(4) 0.059(4) 0.038(3) -0.018(3) 0.001(3) -0.027(3)
C34 0.040(3) 0.038(3) 0.042(3) -0.011(2) -0.005(2) -0.012(2)
C35 0.030(2) 0.034(3) 0.038(3) -0.013(2) 0.002(2) -0.007(2)
C36 0.050(3) 0.037(3) 0.040(3) -0.013(2) 0.002(2) -0.010(2)
C37 0.054(3) 0.051(3) 0.045(3) -0.007(3) 0.008(3) -0.016(3)
C38 0.054(3) 0.043(3) 0.057(4) -0.002(3) 0.002(3) -0.019(3)
C39 0.052(3) 0.040(3) 0.057(4) -0.012(3) -0.007(3) -0.019(2)
C40 0.029(2) 0.038(3) 0.049(3) -0.013(2) -0.004(2) -0.009(2)
C41 0.046(3) 0.056(3) 0.047(4) -0.019(3) 0.014(3) -0.008(3)
C42 0.042(3) 0.040(3) 0.050(4) -0.012(3) 0.007(3) -0.010(2)
C43 0.044(3) 0.040(3) 0.050(4) -0.012(3) -0.003(3) -0.014(2)
C44 0.057(3) 0.059(4) 0.065(4) -0.025(3) -0.006(3) -0.011(3)
C45 0.077(4) 0.070(4) 0.066(4) -0.016(4) -0.020(4) -0.017(4)
C46 0.057(4) 0.067(4) 0.085(6) -0.010(4) -0.027(4) -0.005(3)
C47 0.048(3) 0.054(4) 0.086(5) -0.013(3) -0.008(3) -0.007(3)
C48 0.040(3) 0.044(3) 0.059(4) -0.013(3) 0.002(3) -0.012(2)
C49 0.036(2) 0.024(2) 0.031(3) -0.005(2) 0.000(2) -0.0077(19)
C50 0.054(3) 0.041(3) 0.029(3) -0.013(2) 0.004(2) -0.022(2)
C51 0.048(3) 0.040(3) 0.038(3) -0.013(2) 0.002(2) -0.023(2)
C52 0.031(2) 0.031(3) 0.031(3) -0.007(2) 0.003(2) -0.007(2)
N1 0.060(3) 0.041(2) 0.042(3) -0.018(2) 0.019(2) -0.020(2)
N2 0.040(2) 0.034(2) 0.040(3) -0.008(2) 0.0033(18) -0.0161(18)
N3 0.050(2) 0.031(2) 0.058(3) -0.002(2) 0.005(2) -0.0187(19)
N4 0.041(2) 0.034(2) 0.036(3) -0.0073(19) 0.0020(18) -0.0138(18)
N5 0.046(3) 0.051(3) 0.050(3) -0.004(2) -0.016(2) -0.011(2)
N6 0.041(2) 0.030(2) 0.093(4) -0.007(2) 0.012(3) -0.005(2)
N7 0.064(4) 0.065(4) 0.144(6) -0.053(4) 0.039(4) -0.023(3)
N8 0.044(2) 0.033(2) 0.037(2) -0.0094(19) 0.0046(18) -0.0079(18)
N9 0.044(2) 0.040(2) 0.046(3) -0.018(2) 0.002(2) -0.0095(19)
N10 0.056(3) 0.048(3) 0.040(3) -0.009(2) 0.000(2) -0.004(2)
N11 0.042(2) 0.030(2) 0.031(2) -0.0142(18) 0.0033(17) -0.0085(17)
N12 0.053(2) 0.043(2) 0.039(3) -0.018(2) -0.002(2) -0.018(2)
N13 0.042(2) 0.041(2) 0.043(3) -0.013(2) -0.004(2) -0.0082(19)
N14 0.041(2) 0.043(3) 0.069(4) -0.015(2) 0.017(2) -0.005(2)
O1 0.0457(18) 0.0305(17) 0.0381(19) -0.0085(14) 0.0022(14) -0.0183(15)
O2 0.060(2) 0.044(2) 0.035(2) -0.0166(17) 0.0097(16) -0.0229(16)
Cl1 0.0567(19) 0.0574(19) 0.0375(17) -0.0164(14) -0.0009(15) -0.0177(14)
O3 0.101(6) 0.027(3) 0.076(5) -0.002(3) 0.023(4) 0.000(3)
O4 0.101(7) 0.053(6) 0.037(6) -0.011(4) -0.013(5) -0.028(5)
O5 0.075(4) 0.135(6) 0.069(4) -0.038(4) -0.010(3) -0.040(4)
O6 0.090(9) 0.050(5) 0.055(8) -0.027(5) 0.007(6) -0.005(5)
Cl1' 0.108(10) 0.052(5) 0.046(5) -0.013(3) -0.004(7) -0.025(6)
O3' 0.120(18) 0.082(15) 0.088(16) -0.037(13) 0.003(13) 0.002(14)
O4' 0.14(2) 0.131(19) 0.13(2) -0.041(16) 0.005(16) -0.037(17)
O5' 0.092(18) 0.064(19) 0.06(2) -0.011(15) 0.008(14) -0.019(14)
O6' 0.11(3) 0.10(3) 0.11(3) -0.03(2) 0.00(2) -0.02(2)
Cl2 0.0422(11) 0.0797(17) 0.0498(16) -0.0180(13) 0.0058(11) -0.0032(11)
O7 0.043(3) 0.092(4) 0.057(4) -0.022(3) 0.011(2) 0.004(3)
O9 0.056(3) 0.079(4) 0.044(4) -0.023(3) 0.013(3) -0.014(3)
O8 0.099(5) 0.133(6) 0.063(4) -0.030(4) -0.011(4) 0.054(4)
O10 0.073(6) 0.152(8) 0.096(7) -0.049(6) 0.001(5) -0.043(6)
Cl2' 0.056(4) 0.090(5) 0.057(5) -0.024(4) 0.000(4) 0.003(4)
O8' 0.080(12) 0.120(16) 0.063(12) -0.027(11) 0.012(9) -0.024(11)
O9' 0.117(16) 0.16(2) 0.059(14) -0.026(13) 0.015(12) -0.016(14)
O7' 0.090(15) 0.17(2) 0.110(18) -0.066(18) 0.009(12) 0.004(16)
O10' 0.099(19) 0.10(2) 0.10(2) -0.025(19) 0.010(17) -0.025(15)
Cl3 0.111(4) 0.085(3) 0.054(3) -0.039(3) 0.030(3) -0.058(3)
O11 0.35(6) 0.33(5) 0.34(7) -0.13(5) 0.01(4) -0.07(5)
O12 0.157(14) 0.156(15) 0.080(11) -0.066(11) -0.005(9) -0.034(12)
O13 0.179(15) 0.151(14) 0.133(13) -0.005(12) -0.002(11) -0.071(12)
O14 0.118(9) 0.150(11) 0.117(10) 0.024(8) -0.003(7) -0.079(9)
Cl3' 0.107(5) 0.157(7) 0.086(4) -0.003(5) 0.020(4) -0.064(5)
O11' 0.19(3) 0.17(2) 0.17(3) -0.05(2) 0.026(17) -0.053(17)
O12' 0.155(14) 0.164(15) 0.152(14) -0.045(11) 0.021(11) -0.073(13)
O13' 0.109(10) 0.122(11) 0.073(8) -0.014(8) 0.030(7) -0.043(9)
O14' 0.25(3) 0.24(2) 0.24(3) -0.07(2) -0.03(2) -0.05(2)

loop_
_atom_type_symbol
_atom_type_description
_atom_type_scat_dispersion_real
_atom_type_scat_dispersion_imag
_atom_type_scat_source
C C 0.0033 0.0016 'International Tables Vol C Tables 4.2.6.8 and 6.1.1.4'
H H 0.0000 0.0000 'International Tables Vol C Tables 4.2.6.8 and 6.1.1.4'
N N 0.0061 0.0033 'International Tables Vol C Tables 4.2.6.8 and 6.1.1.4'
O O 0.0106 0.0060 'International Tables Vol C Tables 4.2.6.8 and 6.1.1.4'
Cl Cl 0.1484 0.1585 'International Tables Vol C Tables 4.2.6.8 and 6.1.1.4'
Cu Cu 0.3201 1.2651 'International Tables Vol C Tables 4.2.6.8 and 6.1.1.4'

loop_
_geom_angle_atom_site_label_1
_geom_angle_atom_site_label_2
_geom_angle_atom_site_label_3
_geom_angle
_geom_angle_site_symmetry_1
_geom_angle_site_symmetry_3
N6 Cu1 N4 155.9(2) . .
N6 Cu1 O1 97.86(17) . .
N4 Cu1 O1 94.72(14) . .
N6 Cu1 N2 99.71(16) . .
N4 Cu1 N2 92.56(15) . .
O1 Cu1 N2 117.37(14) . .
N6 Cu1 N1 79.19(19) . .
N4 Cu1 N1 82.29(16) . .
O1 Cu1 N1 161.23(14) . .
N2 Cu1 N1 81.34(15) . .
N13 Cu2 N9 155.77(17) . .
N13 Cu2 O2 95.12(15) . .
N9 Cu2 O2 88.66(15) . .
N13 Cu2 N11 88.60(15) . .
N9 Cu2 N11 104.25(15) . .
O2 Cu2 N11 138.70(14) . .
N13 Cu2 N8 81.40(16) . .
N9 Cu2 N8 80.32(15) . .
O2 Cu2 N8 139.66(13) . .
N11 Cu2 N8 81.60(14) . .
C2 C1 N1 111.0(4) . .
C2 C1 H1A 109.4 . .
N1 C1 H1A 109.4 . .
C2 C1 H1B 109.4 . .
N1 C1 H1B 109.4 . .
H1A C1 H1B 108.0 . .
N2 C2 N3 112.1(5) . .
N2 C2 C1 124.4(4) . .
N3 C2 C1 123.4(4) . .
C4 C3 N2 131.4(4) . .
C4 C3 C8 119.1(5) . .
N2 C3 C8 109.6(5) . .
C5 C4 C3 118.8(5) . .
C5 C4 H4 120.6 . .
C3 C4 H4 120.6 . .
C4 C5 C6 121.0(6) . .
C4 C5 H5 119.5 . .
C6 C5 H5 119.5 . .
C7 C6 C5 121.5(5) . .
C7 C6 H6 119.2 . .
C5 C6 H6 119.2 . .
C6 C7 C8 116.6(5) . .
C6 C7 H7 121.7 . .
C8 C7 H7 121.7 . .
C7 C8 N3 132.6(5) . .
C7 C8 C3 123.0(5) . .
N3 C8 C3 104.4(4) . .
C10 C9 N1 108.5(4) . .
C10 C9 H9A 110.0 . .
N1 C9 H9A 110.0 . .
C10 C9 H9B 110.0 . .
N1 C9 H9B 110.0 . .
H9A C9 H9B 108.4 . .
N4 C10 N5 112.1(4) . .
N4 C10 C9 121.9(4) . .
N5 C10 C9 125.8(5) . .
C12 C11 C16 121.5(5) . .
C12 C11 N4 130.7(4) . .
C16 C11 N4 107.8(4) . .
C13 C12 C11 117.3(5) . .
C13 C12 H12 121.3 . .
C11 C12 H12 121.3 . .
C12 C13 C14 120.5(6) . .
C12 C13 H13 119.7 . .
C14 C13 H13 119.7 . .
C15 C14 C13 123.4(6) . .
C15 C14 H14 118.3 . .
C13 C14 H14 118.3 . .
C14 C15 C16 116.3(6) . .
C14 C15 H15 121.9 . .
C16 C15 H15 121.9 . .
N5 C16 C11 106.0(4) . .
N5 C16 C15 133.0(5) . .
C11 C16 C15 121.0(6) . .
C18 C17 N1 106.2(5) . .
C18 C17 H17A 110.5 . .
N1 C17 H17A 110.5 . .
C18 C17 H17B 110.5 . .
N1 C17 H17B 110.5 . .
H17A C17 H17B 108.7 . .
N6 C18 N7 111.5(7) . .
N6 C18 C17 121.2(5) . .
N7 C18 C17 127.2(7) . .
N6 C19 C20 130.3(4) . .
N6 C19 C24 109.7(4) . .
C20 C19 C24 120.0 . .
C21 C20 C19 120.0 . .
C21 C20 H20 120.0 . .
C19 C20 H20 120.0 . .
C20 C21 C22 120.0 . .
C20 C21 H21 120.0 . .
C22 C21 H21 120.0 . .
C23 C22 C21 120.0 . .
C23 C22 H22 120.0 . .
C21 C22 H22 120.0 . .
C24 C23 C22 120.0 . .
C24 C23 H23 120.0 . .
C22 C23 H23 120.0 . .
N7 C24 C23 134.0(4) . .
N7 C24 C19 106.0(4) . .
C23 C24 C19 120.0 . .
N8 C25 C26 108.2(4) . .
N8 C25 H25A 110.1 . .
C26 C25 H25A 110.1 . .
N8 C25 H25B 110.1 . .
C26 C25 H25B 110.1 . .
H25A C25 H25B 108.4 . .
N9 C26 N10 111.9(4) . .
N9 C26 C25 122.7(4) . .
N10 C26 C25 125.2(5) . .
N9 C27 C28 132.0(5) . .
N9 C27 C32 108.9(4) . .
C28 C27 C32 119.2(4) . .
C29 C28 C27 118.1(5) . .
C29 C28 H28 121.0 . .
C27 C28 H28 121.0 . .
C28 C29 C30 121.0(5) . .
C28 C29 H29 119.5 . .
C30 C29 H29 119.5 . .
C31 C30 C29 122.8(5) . .
C31 C30 H30 118.6 . .
C29 C30 H30 118.6 . .
C30 C31 C32 116.0(5) . .
C30 C31 H31 122.0 . .
C32 C31 H31 122.0 . .
N10 C32 C31 131.8(5) . .
N10 C32 C27 105.2(4) . .
C31 C32 C27 123.0(5) . .
C34 C33 N8 113.9(4) . .
C34 C33 H33A 108.8 . .
N8 C33 H33A 108.8 . .
C34 C33 H33B 108.8 . .
N8 C33 H33B 108.8 . .
H33A C33 H33B 107.7 . .
N11 C34 N12 112.8(4) . .
N11 C34 C33 125.0(4) . .
N12 C34 C33 122.3(5) . .
C36 C35 C40 119.9(4) . .
C36 C35 N11 131.0(4) . .
C40 C35 N11 109.1(4) . .
C37 C36 C35 118.0(5) . .
C37 C36 H36 121.0 . .
C35 C36 H36 121.0 . .
C36 C37 C38 120.8(5) . .
C36 C37 H37 119.6 . .
C38 C37 H37 119.6 . .
C39 C38 C37 122.0(5) . .
C39 C38 H38 119.0 . .
C37 C38 H38 119.0 . .
C38 C39 C40 117.2(5) . .
C38 C39 H39 121.4 . .
C40 C39 H39 121.4 . .
C39 C40 N12 132.6(5) . .
C39 C40 C35 122.0(5) . .
N12 C40 C35 105.3(4) . .
C42 C41 N8 109.6(4) . .
C42 C41 H41A 109.7 . .
N8 C41 H41A 109.7 . .
C42 C41 H41B 109.7 . .
N8 C41 H41B 109.7 . .
H41A C41 H41B 108.2 . .
N13 C42 N14 111.0(5) . .
N13 C42 C41 122.4(4) . .
N14 C42 C41 126.6(5) . .
C44 C43 N13 131.4(5) . .
C44 C43 C48 120.3(5) . .
N13 C43 C48 108.3(5) . .
C43 C44 C45 116.9(6) . .
C43 C44 H44 121.6 . .
C45 C44 H44 121.6 . .
C46 C45 C44 121.3(6) . .
C46 C45 H45 119.3 . .
C44 C45 H45 119.3 . .
C47 C46 C45 122.2(6) . .
C47 C46 H46 118.9 . .
C45 C46 H46 118.9 . .
C46 C47 C48 116.9(6) . .
C46 C47 H47 121.6 . .
C48 C47 H47 121.6 . .
C47 C48 C43 122.5(6) . .
C47 C48 N14 132.0(5) . .
C43 C48 N14 105.5(4) . .
C51 C49 C50 118.6(4) . .
C51 C49 C52 120.0(4) . .
C50 C49 C52 121.4(4) . .
C49 C50 C51 120.8(4) . 2_667
C49 C50 H50 119.6 . .
C51 C50 H50 119.6 2_667 .
C49 C51 C50 120.6(4) . 2_667
C49 C51 H51 119.7 . .
C50 C51 H51 119.7 2_667 .
O2 C52 O1 123.7(4) . .
O2 C52 C49 120.7(4) . .
O1 C52 C49 115.5(4) . .
C1 N1 C17 109.9(4) . .
C1 N1 C9 112.5(4) . .
C17 N1 C9 113.2(5) . .
C1 N1 Cu1 108.3(3) . .
C17 N1 Cu1 105.6(3) . .
C9 N1 Cu1 107.0(3) . .
C2 N2 C3 105.9(4) . .
C2 N2 Cu1 109.5(3) . .
C3 N2 Cu1 143.0(3) . .
C2 N3 C8 108.1(4) . .
C2 N3 H3 125.9 . .
C8 N3 H3 125.9 . .
C10 N4 C11 106.2(4) . .
C10 N4 Cu1 115.1(3) . .
C11 N4 Cu1 137.6(3) . .
C10 N5 C16 107.8(4) . .
C10 N5 H5A 126.1 . .
C16 N5 H5A 126.1 . .
C18 N6 C19 105.2(5) . .
C18 N6 Cu1 115.7(4) . .
C19 N6 Cu1 139.0(4) . .
C24 N7 C18 107.7(6) . .
C24 N7 H7A 126.2 . .
C18 N7 H7A 126.2 . .
C33 N8 C25 110.4(4) . .
C33 N8 C41 113.5(4) . .
C25 N8 C41 113.8(4) . .
C33 N8 Cu2 107.0(3) . .
C25 N8 Cu2 106.5(3) . .
C41 N8 Cu2 105.1(3) . .
C26 N9 C27 105.9(4) . .
C26 N9 Cu2 114.8(3) . .
C27 N9 Cu2 138.2(4) . .
C26 N10 C32 108.2(4) . .
C26 N10 H10 125.9 . .
C32 N10 H10 125.9 . .
C34 N11 C35 104.8(4) . .
C34 N11 Cu2 110.3(3) . .
C35 N11 Cu2 144.7(3) . .
C34 N12 C40 107.9(4) . .
C34 N12 H12A 126.0 . .
C40 N12 H12A 126.0 . .
C42 N13 C43 107.2(4) . .
C42 N13 Cu2 114.8(3) . .
C43 N13 Cu2 137.5(4) . .
C42 N14 C48 108.0(4) . .
C42 N14 H14A 126.0 . .
C48 N14 H14A 126.0 . .
C52 O1 Cu1 114.3(3) . .
C52 O2 Cu2 152.9(3) . .
O5 Cl1 O3 113.4(4) . .
O5 Cl1 O4 109.6(4) . .
O3 Cl1 O4 108.7(4) . .
O5 Cl1 O6 108.0(4) . .
O3 Cl1 O6 108.8(4) . .
O4 Cl1 O6 108.1(4) . .
O4' Cl1' O6' 110.4(6) . .
O4' Cl1' O5' 109.9(6) . .
O6' Cl1' O5' 109.8(6) . .
O4' Cl1' O3' 109.3(6) . .
O6' Cl1' O3' 109.1(6) . .
O5' Cl1' O3' 108.4(6) . .
O10 Cl2 O7 109.9(4) . .
O10 Cl2 O9 109.0(3) . .
O7 Cl2 O9 110.5(3) . .
O10 Cl2 O8 110.5(4) . .
O7 Cl2 O8 107.6(3) . .
O9 Cl2 O8 109.4(3) . .
O9' Cl2' O8' 110.1(6) . .
O9' Cl2' O10' 109.7(6) . .
O8' Cl2' O10' 109.3(6) . .
O9' Cl2' O7' 109.3(6) . .
O8' Cl2' O7' 109.6(6) . .
O10' Cl2' O7' 108.7(6) . .
Cl3' Cl3 O11' 87.7(10) . .
O14 Cl3 O13 109.2(6) . .
O14 Cl3 O11 110.2(6) . .
O13 Cl3 O11 108.6(6) . .
O14 Cl3 O12 110.6(6) . .
O13 Cl3 O12 109.4(6) . .
O11 Cl3 O12 108.7(6) . .
Cl3' Cl3 O12' 45.9(6) . .
O11' Cl3 O12' 97.9(9) . .
O13' Cl3 O12' 91.3(7) . .
O12' Cl3' O14' 110.5(6) . .
O12' Cl3' O13' 110.5(6) . .
O14' Cl3' O13' 108.8(6) . .
O11 Cl3' O11' 167.8(19) . .
O12' Cl3' O11' 109.6(6) . .
O14' Cl3' O11' 108.7(6) . .
O13' Cl3' O11' 108.7(6) . .
O12' Cl3' O12 130.8(10) . .
O12' Cl3' O13 118.7(8) . .
O14' Cl3' O13 125.6(7) . .

loop_
_geom_bond_atom_site_label_1
_geom_bond_atom_site_label_2
_geom_bond_distance
_geom_bond_site_symmetry_2
Cu1 N6 1.945(4) .
Cu1 N4 1.957(4) .
Cu1 O1 1.984(3) .
Cu1 N2 2.160(4) .
Cu1 N1 2.187(4) .
Cu2 N13 1.957(4) .
Cu2 N9 1.970(4) .
Cu2 O2 1.987(3) .
Cu2 N11 2.136(4) .
Cu2 N8 2.238(4) .
C1 C2 1.485(7) .
C1 N1 1.487(6) .
C1 H1A 0.9700 .
C1 H1B 0.9700 .
C2 N2 1.306(6) .
C2 N3 1.349(6) .
C3 C4 1.382(7) .
C3 N2 1.390(6) .
C3 C8 1.393(6) .
C4 C5 1.371(7) .
C4 H4 0.9300 .
C5 C6 1.396(8) .
C5 H5 0.9300 .
C6 C7 1.372(8) .
C6 H6 0.9300 .
C7 C8 1.382(7) .
C7 H7 0.9300 .
C8 N3 1.386(6) .
C9 C10 1.489(7) .
C9 N1 1.502(6) .
C9 H9A 0.9700 .
C9 H9B 0.9700 .
C10 N4 1.315(6) .
C10 N5 1.340(6) .
C11 C12 1.382(7) .
C11 C16 1.395(7) .
C11 N4 1.399(6) .
C12 C13 1.378(7) .
C12 H12 0.9300 .
C13 C14 1.396(9) .
C13 H13 0.9300 .
C14 C15 1.351(9) .
C14 H14 0.9300 .
C15 C16 1.404(8) .
C15 H15 0.9300 .
C16 N5 1.376(7) .
C17 C18 1.456(9) .
C17 N1 1.501(6) .
C17 H17A 0.9700 .
C17 H17B 0.9700 .
C18 N6 1.325(8) .
C18 N7 1.342(7) .
C19 N6 1.334(5) .
C19 C20 1.3900 .
C19 C24 1.3900 .
C20 C21 1.3900 .
C20 H20 0.9300 .
C21 C22 1.3900 .
C21 H21 0.9300 .
C22 C23 1.3900 .
C22 H22 0.9300 .
C23 C24 1.3900 .
C23 H23 0.9300 .
C24 N7 1.321(7) .
C25 N8 1.476(6) .
C25 C26 1.498(6) .
C25 H25A 0.9700 .
C25 H25B 0.9700 .
C26 N9 1.326(6) .
C26 N10 1.334(6) .
C27 N9 1.387(6) .
C27 C28 1.392(7) .
C27 C32 1.393(7) .
C28 C29 1.379(7) .
C28 H28 0.9300 .
C29 C30 1.381(8) .
C29 H29 0.9300 .
C30 C31 1.361(8) .
C30 H30 0.9300 .
C31 C32 1.392(7) .
C31 H31 0.9300 .
C32 N10 1.382(6) .
C33 C34 1.473(7) .
C33 N8 1.476(6) .
C33 H33A 0.9700 .
C33 H33B 0.9700 .
C34 N11 1.327(6) .
C34 N12 1.354(6) .
C35 C36 1.385(7) .
C35 C40 1.405(6) .
C35 N11 1.412(5) .
C36 C37 1.376(7) .
C36 H36 0.9300 .
C37 C38 1.399(7) .
C37 H37 0.9300 .
C38 C39 1.361(7) .
C38 H38 0.9300 .
C39 C40 1.376(6) .
C39 H39 0.9300 .
C40 N12 1.382(6) .
C41 C42 1.471(7) .
C41 N8 1.480(6) .
C41 H41A 0.9700 .
C41 H41B 0.9700 .
C42 N13 1.322(6) .
C42 N14 1.344(6) .
C43 C44 1.375(7) .
C43 N13 1.385(6) .
C43 C48 1.390(7) .
C44 C45 1.390(8) .
C44 H44 0.9300 .
C45 C46 1.381(9) .
C45 H45 0.9300 .
C46 C47 1.347(9) .
C46 H46 0.9300 .
C47 C48 1.375(7) .
C47 H47 0.9300 .
C48 N14 1.391(7) .
C49 C51 1.383(6) .
C49 C50 1.391(6) .
C49 C52 1.500(6) .
C50 C51 1.393(6) 2_667
C50 H50 0.9300 .
C51 C50 1.393(6) 2_667
C51 H51 0.9300 .
C52 O2 1.246(5) .
C52 O1 1.260(5) .
N3 H3 0.8600 .
N5 H5A 0.8600 .
N7 H7A 0.8600 .
N10 H10 0.8600 .
N12 H12A 0.8600 .
N14 H14A 0.8600 .
Cl1 O5 1.410(6) .
Cl1 O3 1.413(6) .
Cl1 O4 1.433(7) .
Cl1 O6 1.444(7) .
Cl1' O4' 1.455(16) .
Cl1' O6' 1.458(17) .
Cl1' O5' 1.465(17) .
Cl1' O3' 1.471(17) .
Cl2 O10 1.419(6) .
Cl2 O7 1.425(4) .
Cl2 O9 1.430(5) .
Cl2 O8 1.451(5) .
Cl2' O9' 1.403(12) .
Cl2' O8' 1.404(12) .
Cl2' O10' 1.412(12) .
Cl2' O7' 1.413(12) .
Cl3 Cl3' 0.921(8) .
Cl3 O11' 1.073(18) .
Cl3 O13' 1.267(12) .
Cl3 O14 1.351(8) .
Cl3 O13 1.366(9) .
Cl3 O11 1.369(11) .
Cl3 O12 1.374(10) .
Cl3 O12' 1.829(14) .
O11 Cl3' 0.67(2) .
O11 O13' 1.234(17) .
O11 O12' 1.26(2) .
O11 O14' 1.46(3) .
O12 O11' 0.62(3) .
O12 Cl3' 1.582(18) .
O13 O13' 1.178(16) .
O13 Cl3' 2.058(13) .
O14 O11' 1.66(2) .
O14 Cl3' 1.903(12) .
Cl3' O12' 1.360(12) .
Cl3' O14' 1.375(12) .
Cl3' O13' 1.376(11) .
Cl3' O11' 1.385(12) .

loop_
_geom_hbond_atom_site_label_D
_geom_hbond_atom_site_label_H
_geom_hbond_atom_site_label_A
_geom_hbond_distance_DH
_geom_hbond_distance_HA
_geom_hbond_distance_DA
_geom_hbond_angle_DHA
_geom_hbond_site_symmetry_A
N3 H3 O14 0.86 2.07 2.923(10) 171.5 2_676
N5 H5A O5 0.86 2.55 3.183(8) 130.9 2_676
C1 H1B O6 0.97 2.40 3.344(13) 163.2 2_676
N7 H7A O7 0.86 2.35 2.998(8) 132.6 2_766
N14 H14A O8 0.86 2.42 3.159(7) 144.0 2_766
N12 H12A O4 0.86 2.05 2.885(12) 162.3 2_666
N14 H14A O12 0.86 2.45 3.046(13) 126.8 2_666
C33 H33A O10 0.97 2.36 3.317(9) 168.1 2_666
N10 H10 O3 0.86 2.40 2.986(7) 125.4 .
C25 H25B O9 0.97 2.45 3.312(7) 148.4 .
C41 H41B O9 0.97 2.45 3.319(8) 148.4 .

loop_
_geom_torsion_atom_site_label_1
_geom_torsion_atom_site_label_2
_geom_torsion_atom_site_label_3
_geom_torsion_atom_site_label_4
_geom_torsion
_geom_torsion_site_symmetry_4
N1 C1 C2 N2 27.2(7) .
N1 C1 C2 N3 -157.5(4) .
N2 C3 C4 C5 179.8(5) .
C8 C3 C4 C5 0.6(7) .
C3 C4 C5 C6 0.5(8) .
C4 C5 C6 C7 -1.0(8) .
C5 C6 C7 C8 0.3(8) .
C6 C7 C8 N3 179.9(5) .
C6 C7 C8 C3 0.8(7) .
C4 C3 C8 C7 -1.3(7) .
N2 C3 C8 C7 179.3(4) .
C4 C3 C8 N3 179.4(4) .
N2 C3 C8 N3 0.1(5) .
N1 C9 C10 N4 -24.8(6) .
N1 C9 C10 N5 159.7(4) .
C16 C11 C12 C13 -0.8(7) .
N4 C11 C12 C13 -178.2(5) .
C11 C12 C13 C14 0.4(8) .
C12 C13 C14 C15 -0.3(10) .
C13 C14 C15 C16 0.6(9) .
C12 C11 C16 N5 -178.1(4) .
N4 C11 C16 N5 -0.1(5) .
C12 C11 C16 C15 1.1(7) .
N4 C11 C16 C15 179.1(4) .
C14 C15 C16 N5 178.0(6) .
C14 C15 C16 C11 -1.0(8) .
N1 C17 C18 N6 25.6(7) .
N1 C17 C18 N7 -158.0(5) .
N6 C19 C20 C21 -179.5(4) .
C24 C19 C20 C21 0.0 .
C19 C20 C21 C22 0.0 .
C20 C21 C22 C23 0.0 .
C21 C22 C23 C24 0.0 .
C22 C23 C24 N7 179.9(5) .
C22 C23 C24 C19 0.0 .
N6 C19 C24 N7 -0.3(4) .
C20 C19 C24 N7 -179.9(4) .
N6 C19 C24 C23 179.6(3) .
C20 C19 C24 C23 0.0 .
N8 C25 C26 N9 18.5(6) .
N8 C25 C26 N10 -167.8(4) .
N9 C27 C28 C29 177.5(5) .
C32 C27 C28 C29 -2.4(7) .
C27 C28 C29 C30 1.9(7) .
C28 C29 C30 C31 -0.8(8) .
C29 C30 C31 C32 0.2(8) .
C30 C31 C32 N10 -178.2(5) .
C30 C31 C32 C27 -0.8(8) .
N9 C27 C32 N10 0.0(5) .
C28 C27 C32 N10 180.0(4) .
N9 C27 C32 C31 -178.0(4) .
C28 C27 C32 C31 2.0(7) .
N8 C33 C34 N11 14.0(7) .
N8 C33 C34 N12 -166.0(4) .
C40 C35 C36 C37 -2.7(7) .
N11 C35 C36 C37 -179.8(4) .
C35 C36 C37 C38 1.3(7) .
C36 C37 C38 C39 1.1(8) .
C37 C38 C39 C40 -2.1(8) .
C38 C39 C40 N12 176.6(5) .
C38 C39 C40 C35 0.6(7) .
C36 C35 C40 C39 1.8(7) .
N11 C35 C40 C39 179.5(4) .
C36 C35 C40 N12 -175.1(4) .
N11 C35 C40 N12 2.5(5) .
N8 C41 C42 N13 -24.7(7) .
N8 C41 C42 N14 156.3(4) .
N13 C43 C44 C45 178.0(5) .
C48 C43 C44 C45 0.5(8) .
C43 C44 C45 C46 -0.7(9) .
C44 C45 C46 C47 0.4(10) .
C45 C46 C47 C48 0.0(9) .
C46 C47 C48 C43 -0.2(8) .
C46 C47 C48 N14 -177.0(6) .
C44 C43 C48 C47 -0.1(8) .
N13 C43 C48 C47 -178.1(5) .
C44 C43 C48 N14 177.5(5) .
N13 C43 C48 N14 -0.5(5) .
C51 C49 C50 C51 -0.4(7) 2_667
C52 C49 C50 C51 -177.7(4) 2_667
C50 C49 C51 C50 0.4(7) 2_667
C52 C49 C51 C50 177.7(4) 2_667
C51 C49 C52 O2 167.1(4) .
C50 C49 C52 O2 -15.7(6) .
C51 C49 C52 O1 -14.6(6) .
C50 C49 C52 O1 162.6(4) .
C2 C1 N1 C17 -137.9(5) .
C2 C1 N1 C9 95.0(5) .
C2 C1 N1 Cu1 -23.0(5) .
C18 C17 N1 C1 81.8(5) .
C18 C17 N1 C9 -151.5(4) .
C18 C17 N1 Cu1 -34.8(5) .
C10 C9 N1 C1 -96.3(5) .
C10 C9 N1 C17 138.4(4) .
C10 C9 N1 Cu1 22.5(4) .
N6 Cu1 N1 C1 -88.4(3) .
N4 Cu1 N1 C1 107.1(3) .
O1 Cu1 N1 C1 -170.9(4) .
N2 Cu1 N1 C1 13.3(3) .
N6 Cu1 N1 C17 29.3(3) .
N4 Cu1 N1 C17 -135.2(4) .
O1 Cu1 N1 C17 -53.3(6) .
N2 Cu1 N1 C17 131.0(4) .
N6 Cu1 N1 C9 150.1(3) .
N4 Cu1 N1 C9 -14.4(3) .
O1 Cu1 N1 C9 67.6(5) .
N2 Cu1 N1 C9 -108.2(3) .
N3 C2 N2 C3 0.5(5) .
C1 C2 N2 C3 176.3(4) .
N3 C2 N2 Cu1 169.5(3) .
C1 C2 N2 Cu1 -14.7(5) .
C4 C3 N2 C2 -179.6(5) .
C8 C3 N2 C2 -0.4(5) .
C4 C3 N2 Cu1 17.9(8) .
C8 C3 N2 Cu1 -162.9(4) .
N6 Cu1 N2 C2 77.1(3) .
N4 Cu1 N2 C2 -82.1(3) .
O1 Cu1 N2 C2 -178.8(3) .
N1 Cu1 N2 C2 -0.3(3) .
N6 Cu1 N2 C3 -120.8(5) .
N4 Cu1 N2 C3 80.0(5) .
O1 Cu1 N2 C3 -16.6(5) .
N1 Cu1 N2 C3 161.8(5) .
N2 C2 N3 C8 -0.5(5) .
C1 C2 N3 C8 -176.3(4) .
C7 C8 N3 C2 -178.9(5) .
C3 C8 N3 C2 0.3(5) .
N5 C10 N4 C11 -1.2(5) .
C9 C10 N4 C11 -177.2(4) .
N5 C10 N4 Cu1 -171.5(3) .
C9 C10 N4 Cu1 12.5(6) .
C12 C11 N4 C10 178.5(5) .
C16 C11 N4 C10 0.8(5) .
C12 C11 N4 Cu1 -14.6(8) .
C16 C11 N4 Cu1 167.7(3) .
N6 Cu1 N4 C10 -38.0(6) .
O1 Cu1 N4 C10 -159.4(3) .
N2 Cu1 N4 C10 82.9(3) .
N1 Cu1 N4 C10 2.0(3) .
N6 Cu1 N4 C11 155.9(4) .
O1 Cu1 N4 C11 34.5(4) .
N2 Cu1 N4 C11 -83.2(4) .
N1 Cu1 N4 C11 -164.1(4) .
N4 C10 N5 C16 1.1(5) .
C9 C10 N5 C16 176.9(5) .
C11 C16 N5 C10 -0.6(5) .
C15 C16 N5 C10 -179.6(5) .
N7 C18 N6 C19 -0.9(6) .
C17 C18 N6 C19 176.1(5) .
N7 C18 N6 Cu1 -176.6(3) .
C17 C18 N6 Cu1 0.3(7) .
C20 C19 N6 C18 -179.7(4) .
C24 C19 N6 C18 0.7(4) .
C20 C19 N6 Cu1 -5.5(7) .
C24 C19 N6 Cu1 174.9(4) .
N4 Cu1 N6 C18 23.2(6) .
O1 Cu1 N6 C18 144.0(4) .
N2 Cu1 N6 C18 -96.4(4) .
N1 Cu1 N6 C18 -17.2(4) .
N4 Cu1 N6 C19 -150.6(4) .
O1 Cu1 N6 C19 -29.8(5) .
N2 Cu1 N6 C19 89.9(5) .
N1 Cu1 N6 C19 169.0(5) .
C23 C24 N7 C18 179.9(3) .
C19 C24 N7 C18 -0.2(5) .
N6 C18 N7 C24 0.7(6) .
C17 C18 N7 C24 -176.0(5) .
C34 C33 N8 C25 -131.6(4) .
C34 C33 N8 C41 99.3(5) .
C34 C33 N8 Cu2 -16.0(5) .
C26 C25 N8 C33 89.0(5) .
C26 C25 N8 C41 -142.1(4) .
C26 C25 N8 Cu2 -26.8(4) .
C42 C41 N8 C33 -90.3(5) .
C42 C41 N8 C25 142.4(4) .
C42 C41 N8 Cu2 26.2(5) .
N13 Cu2 N8 C33 101.6(3) .
N9 Cu2 N8 C33 -94.4(3) .
O2 Cu2 N8 C33 -170.6(3) .
N11 Cu2 N8 C33 11.7(3) .
N13 Cu2 N8 C25 -140.3(3) .
N9 Cu2 N8 C25 23.7(3) .
O2 Cu2 N8 C25 -52.6(4) .
N11 Cu2 N8 C25 129.8(3) .
N13 Cu2 N8 C41 -19.3(3) .
N9 Cu2 N8 C41 144.7(3) .
O2 Cu2 N8 C41 68.5(3) .
N11 Cu2 N8 C41 -109.1(3) .
N10 C26 N9 C27 -1.3(5) .
C25 C26 N9 C27 173.2(4) .
N10 C26 N9 Cu2 -171.6(3) .
C25 C26 N9 Cu2 2.9(6) .
C28 C27 N9 C26 -179.2(5) .
C32 C27 N9 C26 0.8(5) .
C28 C27 N9 Cu2 -12.4(8) .
C32 C27 N9 Cu2 167.6(4) .
N13 Cu2 N9 C26 26.7(6) .
O2 Cu2 N9 C26 126.2(3) .
N11 Cu2 N9 C26 -93.5(3) .
N8 Cu2 N9 C26 -14.8(3) .
N13 Cu2 N9 C27 -139.3(5) .
O2 Cu2 N9 C27 -39.7(5) .
N11 Cu2 N9 C27 100.6(5) .
N8 Cu2 N9 C27 179.2(5) .
N9 C26 N10 C32 1.3(6) .
C25 C26 N10 C32 -173.0(5) .
C31 C32 N10 C26 177.0(5) .
C27 C32 N10 C26 -0.7(5) .
N12 C34 N11 C35 1.1(5) .
C33 C34 N11 C35 -178.9(4) .
N12 C34 N11 Cu2 177.2(3) .
C33 C34 N11 Cu2 -2.8(6) .
C36 C35 N11 C34 175.0(5) .
C40 C35 N11 C34 -2.3(5) .
C36 C35 N11 Cu2 1.4(8) .
C40 C35 N11 Cu2 -175.9(4) .
N13 Cu2 N11 C34 -86.8(3) .
N9 Cu2 N11 C34 72.4(3) .
O2 Cu2 N11 C34 177.0(3) .
N8 Cu2 N11 C34 -5.3(3) .
N13 Cu2 N11 C35 86.6(5) .
N9 Cu2 N11 C35 -114.2(5) .
O2 Cu2 N11 C35 -9.6(6) .
N8 Cu2 N11 C35 168.1(5) .
N11 C34 N12 C40 0.5(5) .
C33 C34 N12 C40 -179.5(4) .
C39 C40 N12 C34 -178.3(5) .
C35 C40 N12 C34 -1.8(5) .
N14 C42 N13 C43 -0.5(5) .
C41 C42 N13 C43 -179.6(4) .
N14 C42 N13 Cu2 -173.9(3) .
C41 C42 N13 Cu2 7.0(6) .
C44 C43 N13 C42 -177.0(5) .
C48 C43 N13 C42 0.7(5) .
C44 C43 N13 Cu2 -6.0(9) .
C48 C43 N13 Cu2 171.7(4) .
N9 Cu2 N13 C42 -33.8(6) .
O2 Cu2 N13 C42 -131.9(3) .
N11 Cu2 N13 C42 89.3(3) .
N8 Cu2 N13 C42 7.6(3) .
N9 Cu2 N13 C43 155.7(4) .
O2 Cu2 N13 C43 57.5(5) .
N11 Cu2 N13 C43 -81.3(5) .
N8 Cu2 N13 C43 -163.0(5) .
N13 C42 N14 C48 0.2(6) .
C41 C42 N14 C48 179.2(5) .
C47 C48 N14 C42 177.4(5) .
C43 C48 N14 C42 0.2(5) .
O2 C52 O1 Cu1 11.2(5) .
C49 C52 O1 Cu1 -167.0(3) .
N6 Cu1 O1 C52 -75.4(3) .
N4 Cu1 O1 C52 84.0(3) .
N2 Cu1 O1 C52 179.3(3) .
N1 Cu1 O1 C52 4.1(6) .
O1 C52 O2 Cu2 164.2(4) .
C49 C52 O2 Cu2 -17.6(9) .
N13 Cu2 O2 C52 -82.6(7) .
N9 Cu2 O2 C52 121.4(7) .
N11 Cu2 O2 C52 11.1(8) .
N8 Cu2 O2 C52 -165.3(6) .
O11' Cl3 O11 Cl3' 6(2) .
O13' Cl3 O11 Cl3' -139(3) .
O14 Cl3 O11 Cl3' 100(2) .
O13 Cl3 O11 Cl3' -141(2) .
O12 Cl3 O11 Cl3' -22(2) .
O12' Cl3 O11 Cl3' 82(2) .
Cl3' Cl3 O11 O13' 139(3) .
O11' Cl3 O11 O13' 144.3(14) .
O14 Cl3 O11 O13' -121.4(11) .
O13 Cl3 O11 O13' -1.8(12) .
O12 Cl3 O11 O13' 117.2(12) .
O12' Cl3 O11 O13' -139.3(17) .
Cl3' Cl3 O11 O12' -82(2) .
O11' Cl3 O11 O12' -76.4(16) .
O13' Cl3 O11 O12' 139.3(17) .
O14 Cl3 O11 O12' 17.9(14) .
O13 Cl3 O11 O12' 137.5(12) .
O12 Cl3 O11 O12' -103.4(13) .
Cl3' Cl3 O11 O14' 29.6(16) .
O11' Cl3 O11 O14' 35.1(16) .
O13' Cl3 O11 O14' -109.2(14) .
O14 Cl3 O11 O14' 129.4(11) .
O13 Cl3 O11 O14' -111.0(12) .
O12 Cl3 O11 O14' 8.0(14) .
O12' Cl3 O11 O14' 111.5(17) .
Cl3' Cl3 O12 O11' 96(3) .
O13' Cl3 O12 O11' 165(3) .
O14 Cl3 O12 O11' -16(3) .
O13 Cl3 O12 O11' -137(3) .
O11 Cl3 O12 O11' 105(3) .
O12' Cl3 O12 O11' 58(3) .
O11' Cl3 O12 Cl3' -96(3) .
O13' Cl3 O12 Cl3' 69.8(10) .
O14 Cl3 O12 Cl3' -112.0(9) .
O13 Cl3 O12 Cl3' 127.7(9) .
O11 Cl3 O12 Cl3' 9.2(10) .
O12' Cl3 O12 Cl3' -37.3(7) .
Cl3' Cl3 O13 O13' -18.3(13) .
O11' Cl3 O13 O13' -138.4(16) .
O14 Cl3 O13 O13' 122.1(11) .
O11 Cl3 O13 O13' 1.9(13) .
O12 Cl3 O13 O13' -116.7(12) .
O12' Cl3 O13 O13' 43.4(14) .
O11' Cl3 O13 Cl3' -120.1(18) .
O13' Cl3 O13 Cl3' 18.3(13) .
O14 Cl3 O13 Cl3' 140.4(14) .
O11 Cl3 O13 Cl3' 20.2(14) .
O12 Cl3 O13 Cl3' -98.4(14) .
O12' Cl3 O13 Cl3' 61.7(12) .
Cl3' Cl3 O14 O11' -85.8(10) .
O13' Cl3 O14 O11' -174.9(14) .
O13 Cl3 O14 O11' 127.5(13) .
O11 Cl3 O14 O11' -113.2(14) .
O12 Cl3 O14 O11' 7.0(14) .
O12' Cl3 O14 O11' -100.1(9) .
O11' Cl3 O14 Cl3' 85.8(10) .
O13' Cl3 O14 Cl3' -89.1(13) .
O13 Cl3 O14 Cl3' -146.7(12) .
O11 Cl3 O14 Cl3' -27.5(12) .
O12 Cl3 O14 Cl3' 92.8(12) .
O12' Cl3 O14 Cl3' -14.3(8) .
O13' O11 Cl3' Cl3 -34(2) .
O12' O11 Cl3' Cl3 95.4(16) .
O14' O11 Cl3' Cl3 -148.9(14) .
O13' O11 Cl3' O12' -129.4(15) .
Cl3 O11 Cl3' O12' -95.4(16) .
O14' O11 Cl3' O12' 115.7(10) .
O13' O11 Cl3' O14' 114.9(11) .
O12' O11 Cl3' O14' -115.7(10) .
Cl3 O11 Cl3' O14' 148.9(14) .
O12' O11 Cl3' O13' 129.4(15) .
Cl3 O11 Cl3' O13' 34(2) .
O14' O11 Cl3' O13' -114.9(11) .
O13' O11 Cl3' O11' -53(9) .
O12' O11 Cl3' O11' 76(9) .
Cl3 O11 Cl3' O11' -19(8) .
O14' O11 Cl3' O11' -168(9) .
O13' O11 Cl3' O12 44(6) .
O12' O11 Cl3' O12 173(5) .
Cl3 O11 Cl3' O12 78(5) .
O14' O11 Cl3' O12 -71(5) .
O13' O11 Cl3' O14 -78.6(13) .
O12' O11 Cl3' O14 50.8(14) .
Cl3 O11 Cl3' O14 -44.6(11) .
O14' O11 Cl3' O14 166.5(9) .
O13' O11 Cl3' O13 -10.4(13) .
O12' O11 Cl3' O13 119.0(9) .
Cl3 O11 Cl3' O13 23.7(12) .
O14' O11 Cl3' O13 -125.3(8) .
O11' Cl3 Cl3' O11 -175(2) .
O13' Cl3 Cl3' O11 34(2) .
O14 Cl3 Cl3' O11 -90(2) .
O13 Cl3 Cl3' O11 49(3) .
O12 Cl3 Cl3' O11 160(2) .
O12' Cl3 Cl3' O11 -72(2) .
O11' Cl3 Cl3' O12' -103.3(10) .
O13' Cl3 Cl3' O12' 105.7(7) .
O14 Cl3 Cl3' O12' -18.7(11) .
O13 Cl3 Cl3' O12' 120.7(11) .
O11 Cl3 Cl3' O12' 72(2) .
O12 Cl3 Cl3' O12' -128.8(10) .
O11' Cl3 Cl3' O14' 65.3(16) .
O13' Cl3 Cl3' O14' -85.6(15) .
O14 Cl3 Cl3' O14' 149.9(14) .
O13 Cl3 Cl3' O14' -70.6(19) .
O11 Cl3 Cl3' O14' -120(3) .
O12 Cl3 Cl3' O14' 39.8(15) .
O12' Cl3 Cl3' O14' 168.7(17) .
O11' Cl3 Cl3' O13' 151.0(12) .
O14 Cl3 Cl3' O13' -124.4(10) .
O13 Cl3 Cl3' O13' 15.0(10) .
O11 Cl3 Cl3' O13' -34(2) .
O12 Cl3 Cl3' O13' 125.5(9) .
O12' Cl3 Cl3' O13' -105.7(7) .
O13' Cl3 Cl3' O11' -151.0(12) .
O14 Cl3 Cl3' O11' 84.6(13) .
O13 Cl3 Cl3' O11' -136.0(16) .
O11 Cl3 Cl3' O11' 175(2) .
O12 Cl3 Cl3' O11' -25.5(14) .
O12' Cl3 Cl3' O11' 103.3(10) .
O11' Cl3 Cl3' O12 25.5(14) .
O13' Cl3 Cl3' O12 -125.5(9) .
O14 Cl3 Cl3' O12 110.1(7) .
O13 Cl3 Cl3' O12 -110.5(10) .
O11 Cl3 Cl3' O12 -160(2) .
O12' Cl3 Cl3' O12 128.8(10) .
O11' Cl3 Cl3' O14 -84.6(13) .
O13' Cl3 Cl3' O14 124.4(10) .
O13 Cl3 Cl3' O14 139.4(13) .
O11 Cl3 Cl3' O14 90(2) .
O12 Cl3 Cl3' O14 -110.1(7) .
O12' Cl3 Cl3' O14 18.7(11) .
O11' Cl3 Cl3' O13 136.0(16) .
O13' Cl3 Cl3' O13 -15.0(10) .
O14 Cl3 Cl3' O13 -139.4(13) .
O11 Cl3 Cl3' O13 -49(3) .
O12 Cl3 Cl3' O13 110.5(10) .
O12' Cl3 Cl3' O13 -120.7(11) .
O11' O12 Cl3' O11 -147(6) .
Cl3 O12 Cl3' O11 -88(6) .
O11' O12 Cl3' Cl3 -59(3) .
O11' O12 Cl3' O12' 24(3) .
Cl3 O12 Cl3' O12' 83.9(11) .
O11' O12 Cl3' O14' 143(3) .
Cl3 O12 Cl3' O14' -157.8(8) .
O11' O12 Cl3' O13' -108(3) .
Cl3 O12 Cl3' O13' -48.3(7) .
Cl3 O12 Cl3' O11' 59(3) .
O11' O12 Cl3' O14 -21(3) .
Cl3 O12 Cl3' O14 38.8(5) .
O11' O12 Cl3' O13 -90(3) .
Cl3 O12 Cl3' O13 -30.9(5) .
Cl3 O14 Cl3' O11 109(2) .
O11' O14 Cl3' O11 173.8(19) .
O11' O14 Cl3' Cl3 64.9(12) .
Cl3 O14 Cl3' O12' 160.2(12) .
O11' O14 Cl3' O12' -134.9(8) .
Cl3 O14 Cl3' O14' -116(3) .
O11' O14 Cl3' O14' -51(3) .
Cl3 O14 Cl3' O13' 47.5(10) .
O11' O14 Cl3' O13' 112.4(7) .
Cl3 O14 Cl3' O11' -64.9(12) .
Cl3 O14 Cl3' O12 -55.7(9) .
O11' O14 Cl3' O12 9.2(12) .
Cl3 O14 Cl3' O13 21.8(8) .
O11' O14 Cl3' O13 86.7(10) .
O13' O13 Cl3' O11 17(2) .
Cl3 O13 Cl3' O11 -138(2) .
O13' O13 Cl3' Cl3 155.0(17) .
O13' O13 Cl3' O12' 83.7(12) .
Cl3 O13 Cl3' O12' -71.3(13) .
O13' O13 Cl3' O14' -68.2(15) .
Cl3 O13 Cl3' O14' 136.8(15) .
Cl3 O13 Cl3' O13' -155.0(17) .
O13' O13 Cl3' O11' -171.3(13) .
Cl3 O13 Cl3' O11' 33.7(13) .
O13' O13 Cl3' O12 -147.8(14) .
Cl3 O13 Cl3' O12 57.2(12) .
O13' O13 Cl3' O14 127.6(13) .
Cl3 O13 Cl3' O14 -27.4(10) .
Cl3' O12 O11' Cl3 41.6(11) .
Cl3 O12 O11' Cl3' -41.6(11) .
Cl3 O12 O11' O14 31(6) .
Cl3' O12 O11' O14 73(7) .
Cl3' Cl3 O11' O12 -83(3) .
O13' Cl3 O11' O12 -23(5) .
O14 Cl3 O11' O12 165(3) .
O13 Cl3 O11' O12 54(4) .
O11 Cl3 O11' O12 -85(3) .
O12' Cl3 O11' O12 -128(3) .
O13' Cl3 O11' Cl3' 59.8(18) .
O14 Cl3 O11' Cl3' -112.7(8) .
O13 Cl3 O11' Cl3' 136.4(14) .
O11 Cl3 O11' Cl3' -2.4(10) .
O12 Cl3 O11' Cl3' 83(3) .
O12' Cl3 O11' Cl3' -44.9(6) .
Cl3' Cl3 O11' O14 112.7(8) .
O13' Cl3 O11' O14 172(2) .
O13 Cl3 O11' O14 -111.0(11) .
O11 Cl3 O11' O14 110.3(8) .
O12 Cl3 O11' O14 -165(3) .
O12' Cl3 O11' O14 67.8(7) .
O11 Cl3' O11' O12 128(9) .
Cl3 Cl3' O11' O12 106(3) .
O12' Cl3' O11' O12 -161(3) .
O14' Cl3' O11' O12 -40(3) .
O13' Cl3' O11' O12 79(3) .
O14 Cl3' O11' O12 156(3) .
O13 Cl3' O11' O12 84(2) .
O11 Cl3' O11' Cl3 22(9) .
O12' Cl3' O11' Cl3 93.6(11) .
O14' Cl3' O11' Cl3 -145.5(11) .
O13' Cl3' O11' Cl3 -27.3(11) .
O12 Cl3' O11' Cl3 -106(3) .
O14 Cl3' O11' Cl3 50.2(9) .
O13 Cl3' O11' Cl3 -22.3(8) .
O11 Cl3' O11' O14 -28(9) .
Cl3 Cl3' O11' O14 -50.2(9) .
O12' Cl3' O11' O14 43.5(9) .
O14' Cl3' O11' O14 164.3(8) .
O13' Cl3' O11' O14 -77.4(8) .
O12 Cl3' O11' O14 -156(3) .
O13 Cl3' O11' O14 -72.4(7) .
Cl3 O14 O11' O12 -38(7) .
Cl3' O14 O11' O12 -77(7) .
Cl3' O14 O11' Cl3 -39.0(6) .
Cl3 O14 O11' Cl3' 39.0(6) .
O13' O11 O12' Cl3' 81.4(17) .
Cl3 O11 O12' Cl3' 36.3(10) .
O14' O11 O12' Cl3' -65.2(19) .
Cl3' O11 O12' Cl3 -36.3(10) .
O13' O11 O12' Cl3 45.1(14) .
O14' O11 O12' Cl3 -101.5(16) .
Cl3 Cl3' O12' O11 -114(2) .
O14' Cl3' O12' O11 72.8(19) .
O13' Cl3' O12' O11 -47.6(18) .
O11' Cl3' O12' O11 -167(2) .
O12 Cl3' O12' O11 -177(2) .
O14 Cl3' O12' O11 -127.6(19) .
O13 Cl3' O12' O11 -83.1(17) .
O11 Cl3' O12' Cl3 114(2) .
O14' Cl3' O12' Cl3 -172.9(11) .
O13' Cl3' O12' Cl3 66.7(8) .
O11' Cl3' O12' Cl3 -53.1(10) .
O12 Cl3' O12' Cl3 -62.9(12) .
O14 Cl3' O12' Cl3 -13.3(8) .
O13 Cl3' O12' Cl3 31.2(7) .
Cl3' Cl3 O12' O11 36.6(16) .
O11' Cl3 O12' O11 115.6(18) .
O13' Cl3 O12' O11 -32.6(14) .
O14 Cl3 O12' O11 -161.9(14) .
O13 Cl3 O12' O11 -65.8(15) .
O12 Cl3 O12' O11 93.8(12) .
O11' Cl3 O12' Cl3' 79.0(11) .
O13' Cl3 O12' Cl3' -69.2(9) .
O14 Cl3 O12' Cl3' 161.4(11) .
O13 Cl3 O12' Cl3' -102.5(14) .
O11 Cl3 O12' Cl3' -36.6(16) .
O12 Cl3 O12' Cl3' 57.2(12) .
Cl3 O13 O13' O11 -2.8(19) .
Cl3' O13 O13' O11 -12.9(17) .
Cl3' O13 O13' Cl3 -10.1(7) .
Cl3 O13 O13' Cl3' 10.1(7) .
Cl3' O11 O13' O13 26(3) .
O12' O11 O13' O13 -54(3) .
Cl3 O11 O13' O13 2.8(19) .
O14' O11 O13' O13 93(2) .
Cl3' O11 O13' Cl3 23.1(16) .
O12' O11 O13' Cl3 -56.6(19) .
O14' O11 O13' Cl3 89.8(14) .
O12' O11 O13' Cl3' -80(2) .
Cl3 O11 O13' Cl3' -23.1(16) .
O14' O11 O13' Cl3' 67(2) .
Cl3' Cl3 O13' O13 165.1(10) .
O11' Cl3 O13' O13 102(2) .
O14 Cl3 O13' O13 -87.1(11) .
O11 Cl3 O13' O13 -177.8(15) .
O12 Cl3 O13' O13 90.7(10) .
O12' Cl3 O13' O13 -151.2(10) .
Cl3' Cl3 O13' O11 -17.1(14) .
O11' Cl3 O13' O11 -80(3) .
O14 Cl3 O13' O11 90.7(10) .
O13 Cl3 O13' O11 177.8(15) .
O12 Cl3 O13' O11 -91.4(11) .
O12' Cl3 O13' O11 26.7(12) .
O11' Cl3 O13' Cl3' -62.8(19) .
O14 Cl3 O13' Cl3' 107.8(11) .
O13 Cl3 O13' Cl3' -165.1(10) .
O11 Cl3 O13' Cl3' 17.1(14) .
O12 Cl3 O13' Cl3' -74.3(12) .
O12' Cl3 O13' Cl3' 43.8(6) .
O11 Cl3' O13' O13 -161(2) .
Cl3 Cl3' O13' O13 -14.5(10) .
O12' Cl3' O13' O13 -111.5(12) .
O14' Cl3' O13' O13 127.1(13) .
O11' Cl3' O13' O13 8.9(14) .
O12 Cl3' O13' O13 31.8(13) .
O14 Cl3' O13' O13 -47.3(11) .
Cl3 Cl3' O13' O11 146(2) .
O12' Cl3' O13' O11 49(2) .
O14' Cl3' O13' O11 -72(2) .
O11' Cl3' O13' O11 170(2) .
O12 Cl3' O13' O11 -167(2) .
O14 Cl3' O13' O11 113.6(19) .
O13 Cl3' O13' O11 161(2) .
O11 Cl3' O13' Cl3 -146(2) .
O12' Cl3' O13' Cl3 -97.0(10) .
O14' Cl3' O13' Cl3 141.6(11) .
O11' Cl3' O13' Cl3 23.4(10) .
O12 Cl3' O13' Cl3 46.3(9) .
O14 Cl3' O13' Cl3 -32.8(7) .
O13 Cl3' O13' Cl3 14.5(10) .
Cl3 Cl3' O14' O11 129(3) .
O12' Cl3' O14' O11 -62.3(17) .
O13' Cl3' O14' O11 59.1(17) .
O11' Cl3' O14' O11 177.3(19) .
O12 Cl3' O14' O11 163(2) .
O14 Cl3' O14' O11 -138(3) .
O13 Cl3' O14' O11 91.5(17) .
O13' O11 O14' Cl3' -78.1(15) .
O12' O11 O14' Cl3' 74.2(18) .
Cl3 O11 O14' Cl3' -18.2(9) .
